data_1530504
loop_
_publ_author_name
'O'Connor, C.J.'
'Deaver, B.S.jr.'
'Sinn, E.'

_publ_section_title
;
 Crystal structures of A2 Fe Cl5 (H2 O) (A = Rb(+), Cs(+)) and field
 dependent superconducting susceptometer measurements
;
_journal_name_full 'Journal of Chemical Physics'
_journal_page_first 5161
_journal_page_last 5167
_journal_volume 70
_journal_year 1979
_chemical_formula_sum 'Cl5 Fe H2 O Rb2'
_chemical_name_systematic 'Rb2 Fe Cl5 (H2 O)'
_space_group_IT_number 62
_symmetry_space_group_name_Hall '-P 2ac 2n'
_symmetry_space_group_name_H-M 'P n m a'
_cell_angle_alpha 90
_cell_angle_beta 90
_cell_angle_gamma 90
_cell_formula_units_Z 4
_cell_length_a 13.825
_cell_length_b 9.918
_cell_length_c 7.1
_cell_volume 973.526
_citation_journal_id_ASTM JCPSA6
_cod_data_source_file OConnor_JCPSA6_1979_440.cif
_cod_data_source_block H2Cl5Fe1O1Rb2
_cod_original_cell_volume 973.5261
_cod_original_formula_sum 'H2 Cl5 Fe1 O1 Rb2'
_cod_database_code 1530504

loop_
_symmetry_equiv_pos_as_xyz
x,y,z
-x+1/2,-y,z+1/2
x+1/2,-y+1/2,-z+1/2
-x,y+1/2,-z
-x,-y,-z
x-1/2,y,-z-1/2
-x-1/2,y-1/2,z-1/2
x,-y-1/2,z

loop_
_atom_site_label
_atom_site_type_symbol
_atom_site_fract_x
_atom_site_fract_y
_atom_site_fract_z
_atom_site_occupancy
_atom_site_U_iso_or_equiv
O1 O-2 -0.0057 0.25 0.996 1 0.0
Cl2 Cl-1 0.2461 0.25 0.6028 1 0.0
Cl4 Cl-1 0.104 0.01 0.8232 1 0.0
Rb1 Rb+1 0.3567 0.0002 0.8432 1 0.0
Cl3 Cl-1 0.0066 0.25 0.5475 1 0.0
Fe1 Fe+3 0.1153 0.25 0.8097 1 0.0
Cl1 Cl-1 0.2209 0.25 1.0693 1 0.0
